data_7006616
loop_
_publ_author_name
'Kays N\'ee Coombs, Deborah L'
'Rossin, Andrea'
'Day, Joanne K.'
'Ooi, Li-Ling'
'Aldridge, Simon'

_publ_section_title
;
 Synthetic and reaction chemistry of heteroatom stabilized boryl and
 cationic borylene complexes.
;
_journal_issue 2
_journal_name_full 'Dalton transactions (Cambridge, England : 2003)'
_journal_page_first 399
_journal_page_last 410
_journal_paper_doi 10.1039/b512275a
_journal_year 2006
_chemical_formula_sum 'C22 H21 B Fe O3 S'
_chemical_formula_weight 432.11
_chemical_name_common sa0404
_chemical_name_systematic
;
?
;
_space_group_IT_number 14
_symmetry_cell_setting monoclinic
_symmetry_space_group_name_Hall '-P 2yn'
_symmetry_space_group_name_H-M 'P 1 21/n 1'
_atom_sites_solution_hydrogens geom
_atom_sites_solution_primary direct
_atom_sites_solution_secondary difmap
_audit_creation_method SHELXL-97
_cell_angle_alpha 90.00
_cell_angle_beta 91.901(1)
_cell_angle_gamma 90.00
_cell_formula_units_Z 4
_cell_length_a 14.4401(4)
_cell_length_b 9.7496(3)
_cell_length_c 14.5657(6)
_cell_measurement_reflns_used 6714
_cell_measurement_temperature 180(2)
_cell_measurement_theta_max 27.48
_cell_measurement_theta_min 2.91
_cell_volume 2049.51(12)
_computing_cell_refinement 'HKL Scalepack (Otwinowski & Minor 1997)'
_computing_data_collection 'Collect (Nonius BV, 1997-2000)'
_computing_data_reduction 'HKL Denzo and Scalepack (Otwinowski & Minor 1997)'
_computing_molecular_graphics 'Ortep-3 for Windows (Farrugia, 1997)'
_computing_publication_material 'WinGX publication routines (Farrugia, 1999)'
_computing_structure_refinement 'SHELXL-97 (Sheldrick, 1997)'
_computing_structure_solution 'Dirdif-99 (Beurskens et al., 1999)'
_diffrn_ambient_temperature 180(2)
_diffrn_measured_fraction_theta_full 0.995
_diffrn_measured_fraction_theta_max 0.914
_diffrn_radiation_monochromator graphite
_diffrn_radiation_source 'fine-focus sealed tube'
_diffrn_radiation_type MoK\a
_diffrn_radiation_wavelength 0.71073
_diffrn_reflns_av_R_equivalents 0.0699
_diffrn_reflns_av_sigmaI/netI 0.0897
_diffrn_reflns_limit_h_max 18
_diffrn_reflns_limit_h_min -18
_diffrn_reflns_limit_k_max 12
_diffrn_reflns_limit_k_min -9
_diffrn_reflns_limit_l_max 18
_diffrn_reflns_limit_l_min -18
_diffrn_reflns_number 12489
_diffrn_reflns_theta_full 25.00
_diffrn_reflns_theta_max 27.43
_diffrn_reflns_theta_min 3.49
_exptl_absorpt_coefficient_mu 0.857
_exptl_absorpt_correction_T_max 0.9192
_exptl_absorpt_correction_T_min 0.7535
_exptl_absorpt_correction_type multi-scan
_exptl_absorpt_process_details 'SORTAV (Blessing, 1995)'
_exptl_crystal_colour 'Pale yellow'
_exptl_crystal_density_diffrn 1.400
_exptl_crystal_density_method 'not measured'
_exptl_crystal_description Rod
_exptl_crystal_F_000 896
_exptl_crystal_size_max 0.35
_exptl_crystal_size_mid 0.12
_exptl_crystal_size_min 0.10
_refine_diff_density_max 0.398
_refine_diff_density_min -0.520
_refine_diff_density_rms 0.090
_refine_ls_extinction_method none
_refine_ls_goodness_of_fit_ref 1.037
_refine_ls_hydrogen_treatment constr
_refine_ls_matrix_type full
_refine_ls_number_parameters 253
_refine_ls_number_reflns 4272
_refine_ls_number_restraints 0
_refine_ls_restrained_S_all 1.037
_refine_ls_R_factor_all 0.1027
_refine_ls_R_factor_gt 0.0534
_refine_ls_shift/su_max 0.000
_refine_ls_shift/su_mean 0.000
_refine_ls_structure_factor_coef Fsqd
_refine_ls_weighting_details 'calc w=1/[\s^2^(Fo^2^)+(0.0453P)^2^+1.7529P] where P=(Fo^2^+2Fc^2^)/3'
_refine_ls_weighting_scheme calc
_refine_ls_wR_factor_gt 0.1088
_refine_ls_wR_factor_ref 0.1295
_reflns_number_gt 2833
_reflns_number_total 4272
_reflns_threshold_expression >2sigma(I)
_cod_data_source_file b512275a.txt
_cod_data_source_block sa0404
_cod_depositor_comments
;
The following automatic conversions were performed:
'_symmetry_cell_setting' value 'Monoclinic' changed to 'monoclinic'
according to '/home/saulius/struct/CIF-dictionaries/cif_core.dic'
dictionary named 'cif_core.dic' version 2.4.1 from 2010-06-29.

Automatic conversion script
Id: cif_fix_enum 1527 2010-12-29 10:47:43Z saulius 
;
_cod_original_sg_symbol_H-M 'P 21/n'
_cod_database_code 7006616

loop_
_symmetry_equiv_pos_as_xyz
'x, y, z'
'-x+1/2, y+1/2, -z+1/2'
'-x, -y, -z'
'x-1/2, -y-1/2, z-1/2'

loop_
_atom_site_label
_atom_site_type_symbol
_atom_site_fract_x
_atom_site_fract_y
_atom_site_fract_z
_atom_site_U_iso_or_equiv
_atom_site_adp_type
_atom_site_occupancy
_atom_site_symmetry_multiplicity
_atom_site_calc_flag
_atom_site_refinement_flags
_atom_site_disorder_assembly
_atom_site_disorder_group
C1 C 0.0033(2) 0.1272(4) 0.3843(3) 0.0325(9) Uani 1 1 d . . .
C2 C 0.1126(3) 0.1664(4) 0.2554(2) 0.0312(8) Uani 1 1 d . . .
C3 C -0.0441(3) -0.1300(4) 0.3106(3) 0.0400(10) Uani 1 1 d . . .
H3 H -0.0916 -0.1353 0.3541 0.048 Uiso 1 1 calc R . .
C4 C 0.0526(3) -0.1481(3) 0.3295(3) 0.0338(9) Uani 1 1 d . . .
H4 H 0.0809 -0.1687 0.3877 0.041 Uiso 1 1 calc R . .
C5 C 0.0982(3) -0.1302(4) 0.2474(3) 0.0340(9) Uani 1 1 d . . .
H5 H 0.1632 -0.1364 0.2401 0.041 Uiso 1 1 calc R . .
C6 C 0.0312(3) -0.1012(4) 0.1767(3) 0.0359(9) Uani 1 1 d . . .
H6 H 0.0433 -0.0838 0.1140 0.043 Uiso 1 1 calc R . .
C7 C -0.0567(3) -0.1030(4) 0.2163(3) 0.0391(10) Uani 1 1 d . . .
H7 H -0.1144 -0.0884 0.1846 0.047 Uiso 1 1 calc R . .
C8 C -0.1417(2) 0.3199(4) 0.3150(2) 0.0278(8) Uani 1 1 d . . .
C9 C -0.2156(2) 0.2533(4) 0.3539(3) 0.0338(9) Uani 1 1 d . . .
C10 C -0.2438(3) 0.3017(4) 0.4387(3) 0.0400(10) Uani 1 1 d . . .
H10 H -0.2939 0.2571 0.4671 0.048 Uiso 1 1 calc R . .
C11 C -0.2018(3) 0.4122(4) 0.4830(3) 0.0395(10) Uani 1 1 d . . .
C12 C -0.1283(3) 0.4748(4) 0.4408(3) 0.0365(9) Uani 1 1 d . . .
H12 H -0.0984 0.5504 0.4703 0.044 Uiso 1 1 calc R . .
C13 C -0.0970(2) 0.4303(4) 0.3565(3) 0.0315(8) Uani 1 1 d . . .
C14 C -0.2634(3) 0.1340(4) 0.3067(3) 0.0487(11) Uani 1 1 d . . .
H14A H -0.2339 0.1154 0.2484 0.073 Uiso 1 1 calc R . .
H14B H -0.3289 0.1564 0.2949 0.073 Uiso 1 1 calc R . .
H14C H -0.2585 0.0527 0.3462 0.073 Uiso 1 1 calc R . .
C15 C -0.2352(3) 0.4629(5) 0.5742(3) 0.0613(13) Uani 1 1 d . . .
H15A H -0.1972 0.5409 0.5950 0.092 Uiso 1 1 calc R . .
H15B H -0.2302 0.3889 0.6196 0.092 Uiso 1 1 calc R . .
H15C H -0.3001 0.4919 0.5671 0.092 Uiso 1 1 calc R . .
C16 C -0.0160(3) 0.4986(4) 0.3122(3) 0.0430(10) Uani 1 1 d . . .
H16A H 0.0069 0.5740 0.3512 0.064 Uiso 1 1 calc R . .
H16B H -0.0358 0.5347 0.2519 0.064 Uiso 1 1 calc R . .
H16C H 0.0337 0.4314 0.3047 0.064 Uiso 1 1 calc R . .
C17 C -0.1123(3) 0.2959(4) 0.0225(2) 0.0332(9) Uani 1 1 d . . .
C18 C -0.2068(3) 0.3022(5) 0.0358(3) 0.0482(11) Uani 1 1 d . . .
H18 H -0.2349 0.2419 0.0778 0.058 Uiso 1 1 calc R . .
C19 C -0.2598(3) 0.3979(6) -0.0131(3) 0.0619(14) Uani 1 1 d . . .
H19 H -0.3244 0.4036 -0.0034 0.074 Uiso 1 1 calc R . .
C20 C -0.2208(3) 0.4841(5) -0.0751(3) 0.0558(12) Uani 1 1 d . . .
H20 H -0.2581 0.5492 -0.1078 0.067 Uiso 1 1 calc R . .
C21 C -0.1279(3) 0.4762(4) -0.0898(3) 0.0503(11) Uani 1 1 d . . .
H21 H -0.1005 0.5353 -0.1331 0.060 Uiso 1 1 calc R . .
C22 C -0.0741(3) 0.3822(4) -0.0415(3) 0.0401(10) Uani 1 1 d . . .
H22 H -0.0097 0.3765 -0.0524 0.048 Uiso 1 1 calc R . .
B1 B -0.0551(3) 0.1850(4) 0.2025(3) 0.0279(9) Uani 1 1 d . . .
Fe1 Fe 0.02450(3) 0.05167(5) 0.27799(3) 0.02514(17) Uani 1 1 d . . .
O1 O -0.0044(2) 0.1684(3) 0.45774(18) 0.0490(8) Uani 1 1 d . . .
O2 O 0.17106(19) 0.2457(3) 0.2424(2) 0.0498(7) Uani 1 1 d . . .
O3 O -0.11629(17) 0.2819(3) 0.22682(16) 0.0348(6) Uani 1 1 d . . .
S1 S -0.03871(8) 0.17246(11) 0.07751(7) 0.0435(3) Uani 1 1 d . . .

loop_
_atom_site_aniso_label
_atom_site_aniso_U_11
_atom_site_aniso_U_22
_atom_site_aniso_U_33
_atom_site_aniso_U_23
_atom_site_aniso_U_13
_atom_site_aniso_U_12
C1 0.037(2) 0.033(2) 0.028(2) 0.0057(17) -0.0028(17) 0.0091(17)
C2 0.034(2) 0.033(2) 0.027(2) -0.0026(16) -0.0011(16) 0.0065(18)
C3 0.041(2) 0.029(2) 0.051(3) -0.0031(19) 0.007(2) -0.0065(18)
C4 0.044(2) 0.0253(19) 0.033(2) 0.0031(16) 0.0015(18) 0.0022(17)
C5 0.040(2) 0.028(2) 0.034(2) -0.0019(17) 0.0004(18) 0.0076(17)
C6 0.049(2) 0.029(2) 0.030(2) -0.0078(17) -0.0005(18) 0.0036(18)
C7 0.042(2) 0.028(2) 0.046(3) -0.0046(18) -0.0099(19) -0.0018(17)
C8 0.0308(19) 0.0306(19) 0.0219(19) 0.0007(16) -0.0036(15) 0.0109(16)
C9 0.029(2) 0.038(2) 0.033(2) 0.0042(18) -0.0075(17) 0.0050(17)
C10 0.030(2) 0.049(3) 0.041(2) 0.010(2) 0.0056(18) 0.0056(19)
C11 0.037(2) 0.051(3) 0.030(2) 0.0023(19) 0.0056(18) 0.0158(19)
C12 0.039(2) 0.036(2) 0.034(2) -0.0085(18) -0.0032(18) 0.0105(18)
C13 0.0319(19) 0.031(2) 0.032(2) 0.0065(17) -0.0013(16) 0.0094(17)
C14 0.040(2) 0.046(3) 0.060(3) -0.006(2) -0.004(2) 0.000(2)
C15 0.067(3) 0.078(4) 0.040(3) -0.006(2) 0.014(2) 0.018(3)
C16 0.046(2) 0.036(2) 0.048(3) 0.003(2) 0.007(2) 0.0035(19)
C17 0.042(2) 0.038(2) 0.0190(19) -0.0025(17) -0.0057(16) 0.0059(18)
C18 0.046(2) 0.069(3) 0.029(2) 0.007(2) -0.0069(19) -0.005(2)
C19 0.038(2) 0.108(4) 0.039(3) 0.005(3) -0.011(2) 0.012(3)
C20 0.068(3) 0.065(3) 0.033(3) 0.008(2) -0.015(2) 0.023(3)
C21 0.062(3) 0.047(3) 0.042(3) 0.016(2) -0.001(2) 0.005(2)
C22 0.042(2) 0.047(2) 0.032(2) 0.0029(19) 0.0029(18) 0.003(2)
B1 0.029(2) 0.029(2) 0.025(2) 0.0018(18) -0.0036(18) 0.0007(18)
Fe1 0.0293(3) 0.0251(3) 0.0210(3) -0.0003(2) 0.0003(2) 0.0017(2)
O1 0.0661(19) 0.0582(19) 0.0224(16) -0.0042(13) -0.0001(14) 0.0233(16)
O2 0.0428(17) 0.0462(17) 0.060(2) 0.0049(15) 0.0046(14) -0.0079(15)
O3 0.0414(14) 0.0406(15) 0.0220(14) -0.0001(12) -0.0027(11) 0.0132(12)
S1 0.0624(7) 0.0461(6) 0.0219(5) 0.0022(4) 0.0010(5) 0.0200(5)

loop_
_atom_type_symbol
_atom_type_description
_atom_type_scat_dispersion_real
_atom_type_scat_dispersion_imag
_atom_type_scat_source
C C 0.0033 0.0016 'International Tables Vol C Tables 4.2.6.8 and 6.1.1.4'
H H 0.0000 0.0000 'International Tables Vol C Tables 4.2.6.8 and 6.1.1.4'
B B 0.0013 0.0007 'International Tables Vol C Tables 4.2.6.8 and 6.1.1.4'
Fe Fe 0.3463 0.8444 'International Tables Vol C Tables 4.2.6.8 and 6.1.1.4'
O O 0.0106 0.0060 'International Tables Vol C Tables 4.2.6.8 and 6.1.1.4'
S S 0.1246 0.1234 'International Tables Vol C Tables 4.2.6.8 and 6.1.1.4'

loop_
_geom_angle_atom_site_label_1
_geom_angle_atom_site_label_2
_geom_angle_atom_site_label_3
_geom_angle
_geom_angle_site_symmetry_1
_geom_angle_site_symmetry_3
_geom_angle_publ_flag
O1 C1 Fe1 173.4(3) . . ?
O2 C2 Fe1 178.1(3) . . ?
C7 C3 C4 107.9(3) . . ?
C7 C3 Fe1 70.5(2) . . ?
C4 C3 Fe1 71.4(2) . . ?
C7 C3 H3 126.1 . . ?
C4 C3 H3 126.1 . . ?
Fe1 C3 H3 123.7 . . ?
C5 C4 C3 107.8(4) . . ?
C5 C4 Fe1 70.9(2) . . ?
C3 C4 Fe1 69.1(2) . . ?
C5 C4 H4 126.1 . . ?
C3 C4 H4 126.1 . . ?
Fe1 C4 H4 125.5 . . ?
C4 C5 C6 108.5(3) . . ?
C4 C5 Fe1 70.7(2) . . ?
C6 C5 Fe1 69.6(2) . . ?
C4 C5 H5 125.8 . . ?
C6 C5 H5 125.8 . . ?
Fe1 C5 H5 125.5 . . ?
C7 C6 C5 107.6(3) . . ?
C7 C6 Fe1 70.1(2) . . ?
C5 C6 Fe1 71.2(2) . . ?
C7 C6 H6 126.2 . . ?
C5 C6 H6 126.2 . . ?
Fe1 C6 H6 124.2 . . ?
C3 C7 C6 108.2(4) . . ?
C3 C7 Fe1 70.3(2) . . ?
C6 C7 Fe1 70.6(2) . . ?
C3 C7 H7 125.9 . . ?
C6 C7 H7 125.9 . . ?
Fe1 C7 H7 124.8 . . ?
C13 C8 C9 122.7(3) . . ?
C13 C8 O3 118.4(3) . . ?
C9 C8 O3 118.7(3) . . ?
C8 C9 C10 117.1(3) . . ?
C8 C9 C14 121.5(3) . . ?
C10 C9 C14 121.5(3) . . ?
C11 C10 C9 122.6(3) . . ?
C11 C10 H10 118.7 . . ?
C9 C10 H10 118.7 . . ?
C10 C11 C12 117.8(3) . . ?
C10 C11 C15 121.1(4) . . ?
C12 C11 C15 121.1(4) . . ?
C11 C12 C13 122.0(4) . . ?
C11 C12 H12 119.0 . . ?
C13 C12 H12 119.0 . . ?
C8 C13 C12 117.8(3) . . ?
C8 C13 C16 120.9(3) . . ?
C12 C13 C16 121.2(3) . . ?
C9 C14 H14A 109.5 . . ?
C9 C14 H14B 109.5 . . ?
H14A C14 H14B 109.5 . . ?
C9 C14 H14C 109.5 . . ?
H14A C14 H14C 109.5 . . ?
H14B C14 H14C 109.5 . . ?
C11 C15 H15A 109.5 . . ?
C11 C15 H15B 109.5 . . ?
H15A C15 H15B 109.5 . . ?
C11 C15 H15C 109.5 . . ?
H15A C15 H15C 109.5 . . ?
H15B C15 H15C 109.5 . . ?
C13 C16 H16A 109.5 . . ?
C13 C16 H16B 109.5 . . ?
H16A C16 H16B 109.5 . . ?
C13 C16 H16C 109.5 . . ?
H16A C16 H16C 109.5 . . ?
H16B C16 H16C 109.5 . . ?
C22 C17 C18 118.9(4) . . ?
C22 C17 S1 118.0(3) . . ?
C18 C17 S1 122.9(3) . . ?
C17 C18 C19 119.2(4) . . ?
C17 C18 H18 120.4 . . ?
C19 C18 H18 120.4 . . ?
C20 C19 C18 121.3(4) . . ?
C20 C19 H19 119.4 . . ?
C18 C19 H19 119.4 . . ?
C19 C20 C21 119.7(4) . . ?
C19 C20 H20 120.1 . . ?
C21 C20 H20 120.1 . . ?
C20 C21 C22 119.8(4) . . ?
C20 C21 H21 120.1 . . ?
C22 C21 H21 120.1 . . ?
C21 C22 C17 121.2(4) . . ?
C21 C22 H22 119.4 . . ?
C17 C22 H22 119.4 . . ?
O3 B1 S1 114.3(3) . . ?
O3 B1 Fe1 132.0(3) . . ?
S1 B1 Fe1 113.7(2) . . ?
C2 Fe1 C1 92.70(17) . . ?
C2 Fe1 B1 83.70(16) . . ?
C1 Fe1 B1 95.56(16) . . ?
C2 Fe1 C3 160.98(16) . . ?
C1 Fe1 C3 93.27(16) . . ?
B1 Fe1 C3 113.63(16) . . ?
C2 Fe1 C7 141.92(16) . . ?
C1 Fe1 C7 124.79(16) . . ?
B1 Fe1 C7 85.97(16) . . ?
C3 Fe1 C7 39.24(15) . . ?
C2 Fe1 C6 105.88(16) . . ?
C1 Fe1 C6 158.84(16) . . ?
B1 Fe1 C6 96.45(16) . . ?
C3 Fe1 C6 65.93(16) . . ?
C7 Fe1 C6 39.31(14) . . ?
C2 Fe1 C4 121.78(15) . . ?
C1 Fe1 C4 96.32(15) . . ?
B1 Fe1 C4 151.17(16) . . ?
C3 Fe1 C4 39.51(15) . . ?
C7 Fe1 C4 65.72(15) . . ?
C6 Fe1 C4 65.46(15) . . ?
C2 Fe1 C5 97.07(15) . . ?
C1 Fe1 C5 129.84(15) . . ?
B1 Fe1 C5 134.33(15) . . ?
C3 Fe1 C5 65.48(15) . . ?
C7 Fe1 C5 65.56(15) . . ?
C6 Fe1 C5 39.22(14) . . ?
C4 Fe1 C5 38.40(13) . . ?
B1 O3 C8 128.4(3) . . ?
C17 S1 B1 107.76(18) . . ?

loop_
_geom_bond_atom_site_label_1
_geom_bond_atom_site_label_2
_geom_bond_distance
_geom_bond_site_symmetry_2
_geom_bond_publ_flag
C1 O1 1.151(4) . ?
C1 Fe1 1.751(4) . ?
C2 O2 1.165(4) . ?
C2 Fe1 1.734(4) . ?
C3 C7 1.406(6) . ?
C3 C4 1.424(5) . ?
C3 Fe1 2.092(4) . ?
C3 H3 0.9500 . ?
C4 C5 1.396(5) . ?
C4 Fe1 2.122(4) . ?
C4 H4 0.9500 . ?
C5 C6 1.418(5) . ?
C5 Fe1 2.123(3) . ?
C5 H5 0.9500 . ?
C6 C7 1.411(5) . ?
C6 Fe1 2.102(4) . ?
C6 H6 0.9500 . ?
C7 Fe1 2.094(4) . ?
C7 H7 0.9500 . ?
C8 C13 1.383(5) . ?
C8 C9 1.386(5) . ?
C8 O3 1.398(4) . ?
C9 C10 1.395(5) . ?
C9 C14 1.507(5) . ?
C10 C11 1.385(6) . ?
C10 H10 0.9500 . ?
C11 C12 1.386(5) . ?
C11 C15 1.511(5) . ?
C12 C13 1.392(5) . ?
C12 H12 0.9500 . ?
C13 C16 1.510(5) . ?
C14 H14A 0.9800 . ?
C14 H14B 0.9800 . ?
C14 H14C 0.9800 . ?
C15 H15A 0.9800 . ?
C15 H15B 0.9800 . ?
C15 H15C 0.9800 . ?
C16 H16A 0.9800 . ?
C16 H16B 0.9800 . ?
C16 H16C 0.9800 . ?
C17 C22 1.384(5) . ?
C17 C18 1.385(5) . ?
C17 S1 1.779(4) . ?
C18 C19 1.389(6) . ?
C18 H18 0.9500 . ?
C19 C20 1.368(6) . ?
C19 H19 0.9500 . ?
C20 C21 1.368(6) . ?
C20 H20 0.9500 . ?
C21 C22 1.379(5) . ?
C21 H21 0.9500 . ?
C22 H22 0.9500 . ?
B1 O3 1.349(5) . ?
B1 S1 1.848(4) . ?
B1 Fe1 2.034(4) . ?

loop_
_geom_torsion_atom_site_label_1
_geom_torsion_atom_site_label_2
_geom_torsion_atom_site_label_3
_geom_torsion_atom_site_label_4
_geom_torsion
_geom_torsion_site_symmetry_1
_geom_torsion_site_symmetry_2
_geom_torsion_site_symmetry_3
_geom_torsion_site_symmetry_4
_geom_torsion_publ_flag
C7 C3 C4 C5 0.8(4) . . . . ?
Fe1 C3 C4 C5 -60.6(2) . . . . ?
C7 C3 C4 Fe1 61.4(3) . . . . ?
C3 C4 C5 C6 -0.1(4) . . . . ?
Fe1 C4 C5 C6 -59.6(3) . . . . ?
C3 C4 C5 Fe1 59.4(3) . . . . ?
C4 C5 C6 C7 -0.6(4) . . . . ?
Fe1 C5 C6 C7 -60.9(3) . . . . ?
C4 C5 C6 Fe1 60.3(2) . . . . ?
C4 C3 C7 C6 -1.2(4) . . . . ?
Fe1 C3 C7 C6 60.8(3) . . . . ?
C4 C3 C7 Fe1 -62.0(3) . . . . ?
C5 C6 C7 C3 1.1(4) . . . . ?
Fe1 C6 C7 C3 -60.5(3) . . . . ?
C5 C6 C7 Fe1 61.7(3) . . . . ?
C13 C8 C9 C10 -0.3(5) . . . . ?
O3 C8 C9 C10 -174.8(3) . . . . ?
C13 C8 C9 C14 179.5(3) . . . . ?
O3 C8 C9 C14 5.1(5) . . . . ?
C8 C9 C10 C11 0.7(5) . . . . ?
C14 C9 C10 C11 -179.2(4) . . . . ?
C9 C10 C11 C12 -0.7(6) . . . . ?
C9 C10 C11 C15 179.1(4) . . . . ?
C10 C11 C12 C13 0.4(6) . . . . ?
C15 C11 C12 C13 -179.5(4) . . . . ?
C9 C8 C13 C12 0.0(5) . . . . ?
O3 C8 C13 C12 174.5(3) . . . . ?
C9 C8 C13 C16 179.2(3) . . . . ?
O3 C8 C13 C16 -6.3(5) . . . . ?
C11 C12 C13 C8 0.0(5) . . . . ?
C11 C12 C13 C16 -179.2(3) . . . . ?
C22 C17 C18 C19 -2.1(6) . . . . ?
S1 C17 C18 C19 -177.1(3) . . . . ?
C17 C18 C19 C20 1.1(7) . . . . ?
C18 C19 C20 C21 0.3(7) . . . . ?
C19 C20 C21 C22 -0.5(7) . . . . ?
C20 C21 C22 C17 -0.6(6) . . . . ?
C18 C17 C22 C21 1.9(6) . . . . ?
S1 C17 C22 C21 177.1(3) . . . . ?
O2 C2 Fe1 C1 -10(10) . . . . ?
O2 C2 Fe1 B1 85(10) . . . . ?
O2 C2 Fe1 C3 -119(10) . . . . ?
O2 C2 Fe1 C7 160(10) . . . . ?
O2 C2 Fe1 C6 180(100) . . . . ?
O2 C2 Fe1 C4 -110(10) . . . . ?
O2 C2 Fe1 C5 -141(10) . . . . ?
O1 C1 Fe1 C2 -89(3) . . . . ?
O1 C1 Fe1 B1 -173(3) . . . . ?
O1 C1 Fe1 C3 73(3) . . . . ?
O1 C1 Fe1 C7 98(3) . . . . ?
O1 C1 Fe1 C6 63(3) . . . . ?
O1 C1 Fe1 C4 33(3) . . . . ?
O1 C1 Fe1 C5 13(3) . . . . ?
O3 B1 Fe1 C2 -102.7(4) . . . . ?
S1 B1 Fe1 C2 76.1(2) . . . . ?
O3 B1 Fe1 C1 -10.6(4) . . . . ?
S1 B1 Fe1 C1 168.2(2) . . . . ?
O3 B1 Fe1 C3 85.4(4) . . . . ?
S1 B1 Fe1 C3 -95.7(2) . . . . ?
O3 B1 Fe1 C7 114.0(4) . . . . ?
S1 B1 Fe1 C7 -67.2(2) . . . . ?
O3 B1 Fe1 C6 151.9(4) . . . . ?
S1 B1 Fe1 C6 -29.2(2) . . . . ?
O3 B1 Fe1 C4 103.4(4) . . . . ?
S1 B1 Fe1 C4 -77.8(4) . . . . ?
O3 B1 Fe1 C5 163.5(3) . . . . ?
S1 B1 Fe1 C5 -17.6(3) . . . . ?
C7 C3 Fe1 C2 -105.5(5) . . . . ?
C4 C3 Fe1 C2 12.1(6) . . . . ?
C7 C3 Fe1 C1 146.5(2) . . . . ?
C4 C3 Fe1 C1 -96.0(2) . . . . ?
C7 C3 Fe1 B1 48.9(3) . . . . ?
C4 C3 Fe1 B1 166.5(2) . . . . ?
C4 C3 Fe1 C7 117.6(3) . . . . ?
C7 C3 Fe1 C6 -37.6(2) . . . . ?
C4 C3 Fe1 C6 80.0(2) . . . . ?
C7 C3 Fe1 C4 -117.6(3) . . . . ?
C7 C3 Fe1 C5 -80.8(2) . . . . ?
C4 C3 Fe1 C5 36.8(2) . . . . ?
C3 C7 Fe1 C2 149.4(3) . . . . ?
C6 C7 Fe1 C2 30.9(4) . . . . ?
C3 C7 Fe1 C1 -42.2(3) . . . . ?
C6 C7 Fe1 C1 -160.7(2) . . . . ?
C3 C7 Fe1 B1 -136.2(2) . . . . ?
C6 C7 Fe1 B1 105.3(2) . . . . ?
C6 C7 Fe1 C3 -118.5(3) . . . . ?
C3 C7 Fe1 C6 118.5(3) . . . . ?
C3 C7 Fe1 C4 38.2(2) . . . . ?
C6 C7 Fe1 C4 -80.3(2) . . . . ?
C3 C7 Fe1 C5 80.5(2) . . . . ?
C6 C7 Fe1 C5 -38.0(2) . . . . ?
C7 C6 Fe1 C2 -160.8(2) . . . . ?
C5 C6 Fe1 C2 81.6(2) . . . . ?
C7 C6 Fe1 C1 48.7(5) . . . . ?
C5 C6 Fe1 C1 -69.0(5) . . . . ?
C7 C6 Fe1 B1 -75.5(3) . . . . ?
C5 C6 Fe1 B1 166.8(2) . . . . ?
C7 C6 Fe1 C3 37.5(2) . . . . ?
C5 C6 Fe1 C3 -80.1(2) . . . . ?
C5 C6 Fe1 C7 -117.6(3) . . . . ?
C7 C6 Fe1 C4 81.0(2) . . . . ?
C5 C6 Fe1 C4 -36.6(2) . . . . ?
C7 C6 Fe1 C5 117.6(3) . . . . ?
C5 C4 Fe1 C2 -56.7(3) . . . . ?
C3 C4 Fe1 C2 -175.4(2) . . . . ?
C5 C4 Fe1 C1 -153.9(2) . . . . ?
C3 C4 Fe1 C1 87.5(2) . . . . ?
C5 C4 Fe1 B1 92.3(4) . . . . ?
C3 C4 Fe1 B1 -26.3(4) . . . . ?
C5 C4 Fe1 C3 118.7(3) . . . . ?
C5 C4 Fe1 C7 80.7(2) . . . . ?
C3 C4 Fe1 C7 -38.0(2) . . . . ?
C5 C4 Fe1 C6 37.3(2) . . . . ?
C3 C4 Fe1 C6 -81.3(3) . . . . ?
C3 C4 Fe1 C5 -118.7(3) . . . . ?
C4 C5 Fe1 C2 134.3(2) . . . . ?
C6 C5 Fe1 C2 -106.5(2) . . . . ?
C4 C5 Fe1 C1 34.8(3) . . . . ?
C6 C5 Fe1 C1 154.0(2) . . . . ?
C4 C5 Fe1 B1 -137.7(3) . . . . ?
C6 C5 Fe1 B1 -18.4(3) . . . . ?
C4 C5 Fe1 C3 -37.8(2) . . . . ?
C6 C5 Fe1 C3 81.4(2) . . . . ?
C4 C5 Fe1 C7 -81.2(2) . . . . ?
C6 C5 Fe1 C7 38.1(2) . . . . ?
C4 C5 Fe1 C6 -119.2(3) . . . . ?
C6 C5 Fe1 C4 119.2(3) . . . . ?
S1 B1 O3 C8 -177.7(3) . . . . ?
Fe1 B1 O3 C8 1.1(6) . . . . ?
C13 C8 O3 B1 95.3(4) . . . . ?
C9 C8 O3 B1 -90.0(4) . . . . ?
C22 C17 S1 B1 130.6(3) . . . . ?
C18 C17 S1 B1 -54.4(4) . . . . ?
O3 B1 S1 C17 -0.6(3) . . . . ?
Fe1 B1 S1 C17 -179.63(19) . . . . ?
